data_4325088
loop_
_publ_author_name
'Sandra Gonz\'alez-Gallardo'
'Vojtech Jancik'
'Alma A. Delgado-Robles'
'M\'onica Moya-Cabrera'

_publ_section_title
;
 Cyclic Alumosiloxanes and Alumosilicates: Exemplifying the Loewenstein
 Rule at the Molecular Level
;
_journal_name_full 'Inorganic Chemistry'
_journal_page_first 4226
_journal_page_last 4228
_journal_paper_doi 10.1021/ic200313k
_journal_volume 50
_journal_year 2011
_chemical_formula_moiety 'C62 H94 Al2 N4 O8 Si2, 0.5(C4 H8 O)'
_chemical_formula_sum 'C64 H98 Al2 N4 O8.5 Si2'
_chemical_formula_weight 1169.60
_chemical_name_systematic
;
 ?
;
_space_group_IT_number 14
_symmetry_cell_setting monoclinic
_symmetry_space_group_name_Hall '-P 2yn'
_symmetry_space_group_name_H-M 'P 1 21/n 1'
_atom_sites_solution_hydrogens geom
_atom_sites_solution_primary direct
_atom_sites_solution_secondary difmap
_audit_creation_method SHELXL-97
_cell_angle_alpha 90.00
_cell_angle_beta 95.57(2)
_cell_angle_gamma 90.00
_cell_formula_units_Z 4
_cell_length_a 12.535(2)
_cell_length_b 25.266(3)
_cell_length_c 21.606(3)
_cell_measurement_reflns_used 3427
_cell_measurement_temperature 173(2)
_cell_measurement_theta_max 25.36
_cell_measurement_theta_min 2.30
_cell_volume 6810.5(17)
_computing_cell_refinement 'Bruker AXS SAINT (v 7.01A, Bruker 2003)'
_computing_data_collection 'SMART V 5.625 (Bruker, 1999)'
_computing_data_reduction 'Bruker AXS SAINT (v 7.01A, Bruker 2003)'
_computing_molecular_graphics 'Bruker AXS SHELXTL (v 6.12)'
_computing_publication_material 'SHELXL-97 (Sheldrick, 1997)'
_computing_structure_refinement 'SHELXL-97 (Sheldrick, 1997)'
_computing_structure_solution 'SHELXS-97 (Sheldrick, 1990)'
_diffrn_ambient_temperature 173(2)
_diffrn_detector_area_resol_mean 0.661
_diffrn_measured_fraction_theta_full 0.992
_diffrn_measured_fraction_theta_max 0.992
_diffrn_measurement_device_type 'Bruker Smart Apex CCD diffractometer'
_diffrn_measurement_method 'omega scan'
_diffrn_radiation_monochromator graphite
_diffrn_radiation_source 'fine-focus sealed tube'
_diffrn_radiation_type MoK\a
_diffrn_radiation_wavelength 0.71073
_diffrn_reflns_av_R_equivalents 0.0519
_diffrn_reflns_av_sigmaI/netI 0.0622
_diffrn_reflns_limit_h_max 14
_diffrn_reflns_limit_h_min -14
_diffrn_reflns_limit_k_max 30
_diffrn_reflns_limit_k_min 0
_diffrn_reflns_limit_l_max 25
_diffrn_reflns_limit_l_min 0
_diffrn_reflns_number 12034
_diffrn_reflns_theta_full 25.12
_diffrn_reflns_theta_max 25.12
_diffrn_reflns_theta_min 1.61
_exptl_absorpt_coefficient_mu 0.131
_exptl_absorpt_correction_T_max 0.9677
_exptl_absorpt_correction_T_min 0.9379
_exptl_absorpt_correction_type multi-scan
_exptl_absorpt_process_details 'Sadabs, Sheldrick 2007'
_exptl_crystal_colour colorless
_exptl_crystal_density_diffrn 1.141
_exptl_crystal_description prism
_exptl_crystal_F_000 2528
_exptl_crystal_size_max 0.50
_exptl_crystal_size_mid 0.41
_exptl_crystal_size_min 0.25
_refine_diff_density_max 0.378
_refine_diff_density_min -0.250
_refine_diff_density_rms 0.059
_refine_ls_extinction_method none
_refine_ls_goodness_of_fit_ref 1.009
_refine_ls_hydrogen_treatment constr
_refine_ls_matrix_type full
_refine_ls_number_parameters 870
_refine_ls_number_reflns 12053
_refine_ls_number_restraints 409
_refine_ls_restrained_S_all 1.012
_refine_ls_R_factor_all 0.0865
_refine_ls_R_factor_gt 0.0587
_refine_ls_shift/su_max 0.002
_refine_ls_shift/su_mean 0.000
_refine_ls_structure_factor_coef Fsqd
_refine_ls_weighting_details 'calc w=1/[\s^2^(Fo^2^)+(0.0564P)^2^+4.5157P] where P=(Fo^2^+2Fc^2^)/3'
_refine_ls_weighting_scheme calc
_refine_ls_wR_factor_gt 0.1259
_refine_ls_wR_factor_ref 0.1407
_reflns_number_gt 8845
_reflns_number_total 12034
_reflns_threshold_expression >2sigma(I)
_cod_data_source_file ic200313k_si_002_2.cif
_cod_data_source_block Compound4
_cod_original_formula_sum 'C64 H98 Al2 N4 O8.50 Si2'
_cod_database_code 4325088

loop_
_symmetry_equiv_pos_as_xyz
'x, y, z'
'-x+1/2, y+1/2, -z+1/2'
'-x, -y, -z'
'x-1/2, -y-1/2, z-1/2'

loop_
_atom_site_label
_atom_site_type_symbol
_atom_site_fract_x
_atom_site_fract_y
_atom_site_fract_z
_atom_site_U_iso_or_equiv
_atom_site_adp_type
_atom_site_occupancy
_atom_site_symmetry_multiplicity
_atom_site_calc_flag
_atom_site_refinement_flags
_atom_site_disorder_assembly
_atom_site_disorder_group
Al1 Al 0.54975(6) 0.34696(3) 0.32349(3) 0.01798(18) Uani 1 1 d . . .
Al2 Al 0.70218(6) 0.32485(3) 0.14501(4) 0.02036(19) Uani 1 1 d . . .
Si1 Si 0.79421(6) 0.35339(3) 0.28328(3) 0.02066(18) Uani 1 1 d . . .
Si2 Si 0.45775(5) 0.34378(3) 0.18146(3) 0.01911(17) Uani 1 1 d . . .
O1 O 0.68291(14) 0.34828(7) 0.31343(8) 0.0250(4) Uani 1 1 d . . .
O2 O 0.78345(14) 0.34414(7) 0.20937(8) 0.0238(4) Uani 1 1 d . . .
O3 O 0.84222(14) 0.41191(7) 0.30226(9) 0.0267(4) Uani 1 1 d . . .
O4 O 0.87883(14) 0.30875(7) 0.31294(9) 0.0283(4) Uani 1 1 d . . .
O5 O 0.56918(14) 0.33150(7) 0.15365(8) 0.0250(4) Uani 1 1 d . . .
O6 O 0.46908(13) 0.35177(7) 0.25547(8) 0.0224(4) Uani 1 1 d . . .
O7 O 0.40615(14) 0.39598(7) 0.14524(8) 0.0245(4) Uani 1 1 d . . .
O8 O 0.37588(14) 0.29413(7) 0.16730(9) 0.0274(4) Uani 1 1 d . . .
N1 N 0.51584(17) 0.39733(8) 0.38442(10) 0.0217(5) Uani 1 1 d . . .
N2 N 0.51174(16) 0.28630(8) 0.36889(10) 0.0206(5) Uani 1 1 d . . .
N3 N 0.73533(18) 0.35796(9) 0.06996(10) 0.0259(5) Uani 1 1 d . . .
N4 N 0.74058(17) 0.25513(9) 0.12130(10) 0.0245(5) Uani 1 1 d . . .
C1 C 0.5245(3) 0.42692(13) 0.49331(14) 0.0482(9) Uani 1 1 d . . .
H1A H 0.5750 0.4552 0.4855 0.072 Uiso 1 1 calc R . .
H1B H 0.5441 0.4117 0.5346 0.072 Uiso 1 1 calc R . .
H1C H 0.4518 0.4415 0.4915 0.072 Uiso 1 1 calc R . .
C2 C 0.5284(2) 0.38450(11) 0.44460(13) 0.0292(7) Uani 1 1 d . . .
C3 C 0.5403(2) 0.33261(11) 0.46581(13) 0.0293(7) Uani 1 1 d . . .
H3A H 0.5653 0.3280 0.5084 0.035 Uiso 1 1 calc R . .
C4 C 0.5191(2) 0.28676(11) 0.43097(12) 0.0240(6) Uani 1 1 d . . .
C5 C 0.4983(2) 0.23697(12) 0.46639(14) 0.0332(7) Uani 1 1 d . . .
H5A H 0.5477 0.2091 0.4556 0.050 Uiso 1 1 calc R . .
H5B H 0.4242 0.2254 0.4554 0.050 Uiso 1 1 calc R . .
H5C H 0.5094 0.2441 0.5111 0.050 Uiso 1 1 calc R . .
C6 C 0.4767(2) 0.45036(10) 0.36991(12) 0.0241(6) Uani 1 1 d . . .
C7 C 0.5496(2) 0.49141(11) 0.36238(13) 0.0280(6) Uani 1 1 d . . .
C8 C 0.5085(3) 0.54205(11) 0.35040(13) 0.0324(7) Uani 1 1 d . . .
H8A H 0.5568 0.5702 0.3447 0.039 Uiso 1 1 calc R . .
C9 C 0.4002(3) 0.55254(11) 0.34659(13) 0.0340(7) Uani 1 1 d . . .
C10 C 0.3307(2) 0.51140(12) 0.35542(14) 0.0345(7) Uani 1 1 d . . .
H10A H 0.2560 0.5184 0.3534 0.041 Uiso 1 1 calc R . .
C11 C 0.3673(2) 0.46008(11) 0.36727(13) 0.0286(6) Uani 1 1 d . . .
C12 C 0.2882(2) 0.41681(12) 0.37892(16) 0.0385(8) Uani 1 1 d . . .
H12A H 0.2150 0.4298 0.3686 0.058 Uiso 1 1 calc R . .
H12B H 0.2978 0.4064 0.4228 0.058 Uiso 1 1 calc R . .
H12C H 0.3007 0.3861 0.3528 0.058 Uiso 1 1 calc R . .
C13 C 0.6683(3) 0.48240(13) 0.37046(18) 0.0466(9) Uani 1 1 d . . .
H13A H 0.7054 0.5150 0.3605 0.070 Uiso 1 1 calc R . .
H13B H 0.6870 0.4540 0.3425 0.070 Uiso 1 1 calc R . .
H13C H 0.6901 0.4722 0.4136 0.070 Uiso 1 1 calc R . .
C14 C 0.3594(3) 0.60829(13) 0.33531(18) 0.0548(10) Uani 1 1 d . . .
H14A H 0.4102 0.6334 0.3565 0.082 Uiso 1 1 calc R . .
H14B H 0.2895 0.6120 0.3516 0.082 Uiso 1 1 calc R . .
H14C H 0.3520 0.6156 0.2906 0.082 Uiso 1 1 calc R . .
C15 C 0.4781(2) 0.23667(10) 0.33957(12) 0.0232(6) Uani 1 1 d . . .
C16 C 0.5540(2) 0.19668(11) 0.33504(13) 0.0260(6) Uani 1 1 d . . .
C17 C 0.5173(2) 0.14694(11) 0.31555(14) 0.0297(7) Uani 1 1 d . . .
H17A H 0.5679 0.1193 0.3129 0.036 Uiso 1 1 calc R . .
C18 C 0.4099(2) 0.13619(11) 0.29990(14) 0.0326(7) Uani 1 1 d . . .
C19 C 0.3374(2) 0.17760(11) 0.30147(14) 0.0311(7) Uani 1 1 d . . .
H19A H 0.2638 0.1713 0.2888 0.037 Uiso 1 1 calc R . .
C20 C 0.3694(2) 0.22793(11) 0.32097(13) 0.0250(6) Uani 1 1 d . . .
C21 C 0.2877(2) 0.27135(12) 0.32413(15) 0.0352(7) Uani 1 1 d . . .
H21A H 0.2158 0.2571 0.3129 0.053 Uiso 1 1 calc R . .
H21B H 0.3022 0.2997 0.2951 0.053 Uiso 1 1 calc R . .
H21C H 0.2920 0.2856 0.3665 0.053 Uiso 1 1 calc R . .
C22 C 0.6711(2) 0.20663(12) 0.35323(15) 0.0345(7) Uani 1 1 d . . .
H22A H 0.6968 0.2342 0.3264 0.052 Uiso 1 1 calc R . .
H22B H 0.7116 0.1739 0.3484 0.052 Uiso 1 1 calc R . .
H22C H 0.6813 0.2183 0.3967 0.052 Uiso 1 1 calc R . .
C23 C 0.3722(3) 0.08066(13) 0.28242(19) 0.0528(10) Uani 1 1 d . . .
H23A H 0.4188 0.0548 0.3055 0.079 Uiso 1 1 calc R . .
H23B H 0.3751 0.0753 0.2377 0.079 Uiso 1 1 calc R . .
H23C H 0.2983 0.0760 0.2927 0.079 Uiso 1 1 calc R . .
C24 C 0.8983(2) 0.45090(11) 0.26978(14) 0.0307(7) Uani 1 1 d . . .
C25 C 0.9467(3) 0.48932(13) 0.31943(16) 0.0467(9) Uani 1 1 d . . .
H25A H 0.8895 0.5043 0.3419 0.070 Uiso 1 1 calc R . .
H25B H 0.9838 0.5179 0.2996 0.070 Uiso 1 1 calc R . .
H25C H 0.9978 0.4704 0.3487 0.070 Uiso 1 1 calc R . .
C26 C 0.9868(2) 0.42555(13) 0.23673(16) 0.0433(8) Uani 1 1 d . . .
H26A H 0.9558 0.3990 0.2072 0.065 Uiso 1 1 calc R . .
H26B H 1.0386 0.4085 0.2674 0.065 Uiso 1 1 calc R . .
H26C H 1.0232 0.4528 0.2143 0.065 Uiso 1 1 calc R . .
C27 C 0.8190(3) 0.47981(13) 0.22384(16) 0.0438(8) Uani 1 1 d . . .
H27A H 0.7630 0.4960 0.2462 0.066 Uiso 1 1 calc R . .
H27B H 0.7863 0.4546 0.1931 0.066 Uiso 1 1 calc R . .
H27C H 0.8566 0.5074 0.2026 0.066 Uiso 1 1 calc R . .
C28 C 0.9333(2) 0.30462(12) 0.37471(14) 0.0309(7) Uani 1 1 d . . .
C29 C 0.9622(3) 0.24653(12) 0.38367(16) 0.0429(8) Uani 1 1 d . . .
H29A H 0.8966 0.2252 0.3796 0.064 Uiso 1 1 calc R . .
H29B H 0.9999 0.2414 0.4251 0.064 Uiso 1 1 calc R . .
H29C H 1.0087 0.2356 0.3520 0.064 Uiso 1 1 calc R . .
C30 C 0.8621(3) 0.32326(14) 0.42353(14) 0.0413(8) Uani 1 1 d . . .
H30A H 0.7964 0.3020 0.4208 0.062 Uiso 1 1 calc R . .
H30B H 0.8435 0.3606 0.4163 0.062 Uiso 1 1 calc R . .
H30C H 0.9004 0.3193 0.4650 0.062 Uiso 1 1 calc R . .
C31 C 1.0353(2) 0.33773(13) 0.37774(17) 0.0453(9) Uani 1 1 d . . .
H31A H 1.0780 0.3270 0.3442 0.068 Uiso 1 1 calc R . .
H31B H 1.0770 0.3322 0.4180 0.068 Uiso 1 1 calc R . .
H31C H 1.0164 0.3753 0.3730 0.068 Uiso 1 1 calc R . .
C32 C 0.7318(3) 0.36010(14) -0.04475(14) 0.0439(8) Uani 1 1 d . . .
H32A H 0.6834 0.3906 -0.0464 0.066 Uiso 1 1 calc R . .
H32B H 0.7103 0.3362 -0.0795 0.066 Uiso 1 1 calc R . .
H32C H 0.8053 0.3723 -0.0478 0.066 Uiso 1 1 calc R . .
C33 C 0.7262(2) 0.33119(12) 0.01576(13) 0.0302(7) Uani 1 1 d . . .
C34 C 0.7181(2) 0.27635(12) 0.01250(13) 0.0324(7) Uani 1 1 d . . .
H34A H 0.6978 0.2616 -0.0274 0.039 Uiso 1 1 calc R . .
C35 C 0.7367(2) 0.24068(12) 0.06178(14) 0.0301(7) Uani 1 1 d . . .
C36 C 0.7607(3) 0.18409(12) 0.04462(16) 0.0440(8) Uani 1 1 d . . .
H36A H 0.7105 0.1602 0.0627 0.066 Uiso 1 1 calc R . .
H36B H 0.8342 0.1751 0.0608 0.066 Uiso 1 1 calc R . .
H36C H 0.7529 0.1803 -0.0007 0.066 Uiso 1 1 calc R . .
C37 C 0.7681(2) 0.41275(11) 0.06694(12) 0.0271(6) Uani 1 1 d . . .
C38 C 0.6911(2) 0.45306(12) 0.05842(13) 0.0345(7) Uani 1 1 d . . .
C39 C 0.7264(3) 0.50487(13) 0.05495(14) 0.0415(8) Uani 1 1 d . . .
H39A H 0.6749 0.5325 0.0505 0.050 Uiso 1 1 calc R . .
C40 C 0.8342(3) 0.51772(12) 0.05775(14) 0.0417(8) Uani 1 1 d . . .
C41 C 0.9085(3) 0.47707(13) 0.06529(14) 0.0401(8) Uani 1 1 d . . .
H41A H 0.9827 0.4853 0.0672 0.048 Uiso 1 1 calc R . .
C42 C 0.8774(2) 0.42462(12) 0.07017(13) 0.0320(7) Uani 1 1 d . . .
C43 C 0.9605(2) 0.38135(13) 0.07654(16) 0.0408(8) Uani 1 1 d . . .
H43A H 1.0318 0.3970 0.0857 0.061 Uiso 1 1 calc R . .
H43B H 0.9581 0.3613 0.0376 0.061 Uiso 1 1 calc R . .
H43C H 0.9455 0.3575 0.1105 0.061 Uiso 1 1 calc R . .
C44 C 0.5731(3) 0.44019(14) 0.05061(17) 0.0485(9) Uani 1 1 d . . .
H44A H 0.5315 0.4731 0.0498 0.073 Uiso 1 1 calc R . .
H44B H 0.5551 0.4181 0.0854 0.073 Uiso 1 1 calc R . .
H44C H 0.5560 0.4210 0.0115 0.073 Uiso 1 1 calc R . .
C45 C 0.8692(4) 0.57453(14) 0.05075(18) 0.0645(12) Uani 1 1 d . . .
H45A H 0.9449 0.5781 0.0662 0.097 Uiso 1 1 calc R . .
H45B H 0.8259 0.5977 0.0747 0.097 Uiso 1 1 calc R . .
H45C H 0.8594 0.5846 0.0068 0.097 Uiso 1 1 calc R . .
C46 C 0.7746(2) 0.21521(11) 0.16744(13) 0.0280(6) Uani 1 1 d . . .
C47 C 0.7006(2) 0.17806(11) 0.18479(14) 0.0296(7) Uani 1 1 d . . .
C48 C 0.7375(3) 0.13826(12) 0.22590(15) 0.0381(8) Uani 1 1 d . . .
H48A H 0.6889 0.1115 0.2361 0.046 Uiso 1 1 calc R . .
C49 C 0.8420(3) 0.13612(12) 0.25249(15) 0.0378(8) Uani 1 1 d . . .
C50 C 0.9127(2) 0.17444(12) 0.23529(15) 0.0370(7) Uani 1 1 d . . .
H50A H 0.9848 0.1738 0.2535 0.044 Uiso 1 1 calc R . .
C51 C 0.8815(2) 0.21379(11) 0.19225(14) 0.0308(7) Uani 1 1 d . . .
C52 C 0.9630(2) 0.25279(12) 0.17329(17) 0.0405(8) Uani 1 1 d . . .
H52A H 0.9603 0.2539 0.1278 0.061 Uiso 1 1 calc R . .
H52B H 1.0348 0.2419 0.1907 0.061 Uiso 1 1 calc R . .
H52C H 0.9470 0.2880 0.1890 0.061 Uiso 1 1 calc R . .
C53 C 0.5840(2) 0.18055(13) 0.16045(16) 0.0403(8) Uani 1 1 d . . .
H53A H 0.5450 0.1519 0.1789 0.060 Uiso 1 1 calc R . .
H53B H 0.5772 0.1766 0.1151 0.060 Uiso 1 1 calc R . .
H53C H 0.5541 0.2147 0.1715 0.060 Uiso 1 1 calc R . .
C54 C 0.8793(3) 0.09421(14) 0.29972(18) 0.0543(10) Uani 1 1 d . . .
H54A H 0.9385 0.1082 0.3280 0.081 Uiso 1 1 calc R . .
H54B H 0.9036 0.0630 0.2782 0.081 Uiso 1 1 calc R . .
H54C H 0.8197 0.0843 0.3236 0.081 Uiso 1 1 calc R . .
C55 C 0.3532(2) 0.44239(11) 0.16601(13) 0.0273(6) Uani 1 1 d . . .
C56 C 0.2695(2) 0.42752(13) 0.20933(15) 0.0365(7) Uani 1 1 d . . .
H56A H 0.3042 0.4090 0.2457 0.055 Uiso 1 1 calc R . .
H56B H 0.2157 0.4043 0.1874 0.055 Uiso 1 1 calc R . .
H56C H 0.2346 0.4597 0.2228 0.055 Uiso 1 1 calc R . .
C57 C 0.4375(3) 0.47885(12) 0.19854(15) 0.0379(8) Uani 1 1 d . . .
H57A H 0.4726 0.4610 0.2353 0.057 Uiso 1 1 calc R . .
H57B H 0.4032 0.5114 0.2113 0.057 Uiso 1 1 calc R . .
H57C H 0.4911 0.4876 0.1700 0.057 Uiso 1 1 calc R . .
C58 C 0.2999(3) 0.46882(13) 0.10752(15) 0.0428(8) Uani 1 1 d . . .
H58A H 0.3545 0.4778 0.0797 0.064 Uiso 1 1 calc R . .
H58B H 0.2634 0.5012 0.1190 0.064 Uiso 1 1 calc R . .
H58C H 0.2476 0.4445 0.0863 0.064 Uiso 1 1 calc R . .
C59 C 0.3172(2) 0.27815(12) 0.10996(14) 0.0350(7) Uani 1 1 d . . .
C60 C 0.2143(3) 0.31076(15) 0.10059(19) 0.0552(10) Uani 1 1 d . . .
H60A H 0.1729 0.3059 0.1364 0.083 Uiso 1 1 calc R . .
H60B H 0.1716 0.2990 0.0627 0.083 Uiso 1 1 calc R . .
H60C H 0.2325 0.3483 0.0967 0.083 Uiso 1 1 calc R . .
C61 C 0.2906(3) 0.22028(13) 0.11753(19) 0.0558(10) Uani 1 1 d . . .
H61A H 0.2479 0.2160 0.1529 0.084 Uiso 1 1 calc R . .
H61B H 0.3571 0.1999 0.1250 0.084 Uiso 1 1 calc R . .
H61C H 0.2495 0.2074 0.0796 0.084 Uiso 1 1 calc R . .
C62 C 0.3836(3) 0.28618(16) 0.05490(16) 0.0536(10) Uani 1 1 d . . .
H62A H 0.4007 0.3238 0.0511 0.080 Uiso 1 1 calc R . .
H62B H 0.3423 0.2741 0.0166 0.080 Uiso 1 1 calc R . .
H62C H 0.4501 0.2657 0.0617 0.080 Uiso 1 1 calc R . .
O9A O 1.097(3) 0.5043(18) 0.4747(19) 0.168(7) Uani 0.1563(19) 1 d PDU A -1
C63A C 1.076(4) 0.5567(14) 0.451(2) 0.166(7) Uani 0.1563(19) 1 d PDU A -1
H63A H 1.0681 0.5558 0.4045 0.200 Uiso 0.1563(19) 1 calc PR A -1
H63B H 1.1359 0.5804 0.4645 0.200 Uiso 0.1563(19) 1 calc PR A -1
C64A C 0.970(4) 0.5776(12) 0.475(2) 0.167(7) Uani 0.1563(19) 1 d PDU A -1
H64A H 0.9200 0.5907 0.4396 0.201 Uiso 0.1563(19) 1 calc PR A -1
H64B H 0.9853 0.6067 0.5048 0.201 Uiso 0.1563(19) 1 calc PR A -1
C65A C 0.922(5) 0.5286(19) 0.506(4) 0.167(7) Uani 0.1563(19) 1 d PDU A -1
H65A H 0.9174 0.5352 0.5512 0.200 Uiso 0.1563(19) 1 calc PR A -1
H65B H 0.8491 0.5203 0.4865 0.200 Uiso 0.1563(19) 1 calc PR A -1
C66A C 1.001(5) 0.4825(11) 0.496(3) 0.167(7) Uani 0.1563(19) 1 d PDU A -1
H66A H 1.0195 0.4635 0.5362 0.201 Uiso 0.1563(19) 1 calc PR A -1
H66B H 0.9677 0.4570 0.4657 0.201 Uiso 0.1563(19) 1 calc PR A -1
O9C O 1.025(4) 0.4626(12) 0.507(2) 0.166(7) Uani 0.172(9) 1 d PDU B -3
C63C C 1.047(4) 0.5179(14) 0.499(3) 0.167(7) Uani 0.172(9) 1 d PDU B -3
H63C H 1.0621 0.5245 0.4551 0.200 Uiso 0.172(9) 1 calc PR B -3
H63D H 1.1102 0.5288 0.5265 0.200 Uiso 0.172(9) 1 calc PR B -3
C64C C 0.947(4) 0.5504(11) 0.514(3) 0.167(7) Uani 0.172(9) 1 d PDU B -3
H64C H 0.9232 0.5747 0.4789 0.201 Uiso 0.172(9) 1 calc PR B -3
H64D H 0.9625 0.5714 0.5520 0.201 Uiso 0.172(9) 1 calc PR B -3
C65C C 0.859(3) 0.5077(16) 0.522(3) 0.166(7) Uani 0.172(9) 1 d PDU B -3
H65C H 0.8393 0.5074 0.5654 0.200 Uiso 0.172(9) 1 calc PR B -3
H65D H 0.7931 0.5146 0.4937 0.200 Uiso 0.172(9) 1 calc PR B -3
C66C C 0.912(4) 0.4543(11) 0.506(2) 0.167(7) Uani 0.172(9) 1 d PDU B -3
H66C H 0.8962 0.4266 0.5359 0.200 Uiso 0.172(9) 1 calc PR B -3
H66D H 0.8824 0.4424 0.4636 0.200 Uiso 0.172(9) 1 calc PR B -3
O9B O 1.087(3) 0.4545(15) 0.519(2) 0.168(7) Uani 0.172(9) 1 d PDU C -2
C63B C 1.063(4) 0.5092(15) 0.504(3) 0.167(7) Uani 0.172(9) 1 d PDU C -2
H63E H 1.0978 0.5203 0.4673 0.200 Uiso 0.172(9) 1 calc PR C -2
H63F H 1.0897 0.5321 0.5397 0.200 Uiso 0.172(9) 1 calc PR C -2
C64B C 0.939(4) 0.5144(15) 0.492(3) 0.167(7) Uani 0.172(9) 1 d PDU C -2
H64E H 0.9168 0.5179 0.4465 0.200 Uiso 0.172(9) 1 calc PR C -2
H64F H 0.9122 0.5455 0.5133 0.200 Uiso 0.172(9) 1 calc PR C -2
C65B C 0.894(3) 0.4618(19) 0.518(2) 0.167(7) Uani 0.172(9) 1 d PDU C -2
H65E H 0.8476 0.4693 0.5513 0.200 Uiso 0.172(9) 1 calc PR C -2
H65F H 0.8521 0.4416 0.4844 0.200 Uiso 0.172(9) 1 calc PR C -2
C66B C 0.996(4) 0.4304(12) 0.5435(18) 0.167(7) Uani 0.172(9) 1 d PDU C -2
H66E H 1.0047 0.4318 0.5895 0.200 Uiso 0.172(9) 1 calc PR C -2
H66F H 0.9898 0.3929 0.5305 0.200 Uiso 0.172(9) 1 calc PR C -2

loop_
_atom_site_aniso_label
_atom_site_aniso_U_11
_atom_site_aniso_U_22
_atom_site_aniso_U_33
_atom_site_aniso_U_23
_atom_site_aniso_U_13
_atom_site_aniso_U_12
Al1 0.0185(4) 0.0174(4) 0.0182(4) 0.0009(3) 0.0026(3) 0.0001(3)
Al2 0.0198(4) 0.0215(4) 0.0203(4) -0.0002(3) 0.0046(3) 0.0007(3)
Si1 0.0168(4) 0.0222(4) 0.0229(4) 0.0000(3) 0.0015(3) -0.0001(3)
Si2 0.0160(4) 0.0217(4) 0.0195(4) -0.0002(3) 0.0010(3) 0.0000(3)
O1 0.0211(10) 0.0290(10) 0.0250(10) -0.0001(8) 0.0026(8) -0.0014(8)
O2 0.0212(9) 0.0279(10) 0.0227(10) 0.0001(8) 0.0034(8) -0.0008(8)
O3 0.0260(10) 0.0274(11) 0.0273(11) -0.0021(8) 0.0063(8) -0.0060(8)
O4 0.0249(10) 0.0312(11) 0.0281(11) -0.0011(9) -0.0011(8) 0.0041(8)
O5 0.0244(10) 0.0254(10) 0.0251(10) -0.0014(8) 0.0023(8) 0.0015(8)
O6 0.0201(9) 0.0262(10) 0.0209(10) -0.0004(8) 0.0028(7) 0.0017(8)
O7 0.0279(10) 0.0251(10) 0.0205(10) -0.0012(8) 0.0025(8) 0.0047(8)
O8 0.0262(10) 0.0294(11) 0.0259(10) -0.0002(8) -0.0005(8) -0.0064(8)
N1 0.0252(12) 0.0195(12) 0.0201(12) 0.0002(9) 0.0015(9) 0.0006(9)
N2 0.0198(11) 0.0186(11) 0.0234(12) 0.0024(9) 0.0028(9) -0.0012(9)
N3 0.0245(12) 0.0307(13) 0.0235(13) 0.0011(10) 0.0075(10) 0.0032(10)
N4 0.0233(12) 0.0239(12) 0.0271(13) -0.0028(10) 0.0056(10) 0.0025(9)
C1 0.084(3) 0.0364(19) 0.0241(17) -0.0056(14) 0.0024(17) 0.0116(18)
C2 0.0350(16) 0.0289(16) 0.0240(15) -0.0041(13) 0.0041(12) 0.0037(13)
C3 0.0394(17) 0.0305(16) 0.0174(14) 0.0020(12) -0.0002(12) 0.0037(13)
C4 0.0202(14) 0.0283(15) 0.0235(15) 0.0056(12) 0.0021(11) 0.0034(11)
C5 0.0366(17) 0.0363(17) 0.0279(16) 0.0084(13) 0.0096(13) 0.0019(13)
C6 0.0326(15) 0.0221(14) 0.0180(14) -0.0018(11) 0.0043(11) 0.0027(12)
C7 0.0377(16) 0.0248(15) 0.0230(15) -0.0074(12) 0.0094(12) -0.0017(12)
C8 0.0505(19) 0.0221(15) 0.0257(16) -0.0046(12) 0.0088(14) -0.0054(13)
C9 0.051(2) 0.0248(16) 0.0251(16) -0.0012(13) -0.0009(14) 0.0040(14)
C10 0.0351(17) 0.0338(17) 0.0339(17) -0.0049(14) -0.0004(13) 0.0097(14)
C11 0.0348(16) 0.0243(15) 0.0271(16) -0.0031(12) 0.0049(12) 0.0011(12)
C12 0.0344(17) 0.0331(17) 0.050(2) -0.0010(15) 0.0123(15) 0.0013(14)
C13 0.0380(19) 0.0340(18) 0.070(3) -0.0095(17) 0.0185(17) -0.0064(15)
C14 0.069(3) 0.0292(18) 0.063(3) 0.0032(17) -0.010(2) 0.0071(17)
C15 0.0268(15) 0.0200(14) 0.0236(14) 0.0046(11) 0.0069(11) -0.0014(11)
C16 0.0268(15) 0.0247(15) 0.0272(15) 0.0030(12) 0.0063(12) 0.0012(12)
C17 0.0333(16) 0.0209(15) 0.0357(17) 0.0014(13) 0.0077(13) 0.0049(12)
C18 0.0392(17) 0.0245(16) 0.0347(17) -0.0028(13) 0.0062(14) -0.0056(13)
C19 0.0277(15) 0.0328(17) 0.0324(17) -0.0003(13) 0.0007(13) -0.0048(13)
C20 0.0258(15) 0.0260(15) 0.0239(15) 0.0044(12) 0.0059(11) 0.0003(12)
C21 0.0231(15) 0.0333(17) 0.049(2) -0.0019(15) 0.0008(14) 0.0007(13)
C22 0.0294(16) 0.0292(16) 0.0454(19) -0.0009(14) 0.0058(14) 0.0062(13)
C23 0.050(2) 0.0302(19) 0.078(3) -0.0128(18) 0.004(2) -0.0041(16)
C24 0.0325(16) 0.0279(16) 0.0325(17) -0.0012(13) 0.0079(13) -0.0100(13)
C25 0.048(2) 0.044(2) 0.049(2) -0.0055(17) 0.0080(17) -0.0216(16)
C26 0.0347(18) 0.048(2) 0.049(2) -0.0008(17) 0.0147(16) -0.0079(15)
C27 0.055(2) 0.0352(19) 0.041(2) 0.0051(15) 0.0077(16) 0.0009(16)
C28 0.0245(15) 0.0369(17) 0.0295(16) 0.0049(13) -0.0065(12) 0.0032(13)
C29 0.0371(18) 0.0410(19) 0.048(2) 0.0095(16) -0.0083(15) 0.0082(15)
C30 0.0453(19) 0.051(2) 0.0260(17) 0.0019(15) -0.0034(14) 0.0040(16)
C31 0.0301(17) 0.051(2) 0.052(2) 0.0059(17) -0.0118(15) -0.0024(15)
C32 0.055(2) 0.052(2) 0.0260(17) 0.0000(15) 0.0108(15) 0.0005(17)
C33 0.0240(15) 0.0437(18) 0.0237(16) 0.0004(13) 0.0066(12) -0.0004(13)
C34 0.0320(16) 0.0431(19) 0.0224(15) -0.0090(14) 0.0037(12) -0.0020(14)
C35 0.0239(15) 0.0340(17) 0.0331(17) -0.0105(14) 0.0074(12) -0.0032(12)
C36 0.055(2) 0.0371(19) 0.042(2) -0.0133(16) 0.0131(16) -0.0004(16)
C37 0.0364(16) 0.0271(15) 0.0192(14) 0.0027(12) 0.0107(12) 0.0018(12)
C38 0.0419(18) 0.0401(18) 0.0233(16) 0.0087(14) 0.0117(13) 0.0067(14)
C39 0.066(2) 0.0339(18) 0.0259(17) 0.0077(14) 0.0119(16) 0.0133(16)
C40 0.074(3) 0.0316(18) 0.0206(16) 0.0014(13) 0.0091(16) -0.0076(17)
C41 0.053(2) 0.0410(19) 0.0275(17) 0.0000(14) 0.0115(15) -0.0112(16)
C42 0.0371(17) 0.0364(17) 0.0238(16) -0.0010(13) 0.0100(13) -0.0036(13)
C43 0.0314(17) 0.045(2) 0.048(2) 0.0028(16) 0.0135(15) -0.0029(14)
C44 0.042(2) 0.053(2) 0.053(2) 0.0238(18) 0.0168(17) 0.0170(16)
C45 0.108(3) 0.039(2) 0.046(2) -0.0018(18) 0.004(2) -0.014(2)
C46 0.0316(16) 0.0220(15) 0.0314(16) -0.0040(12) 0.0080(13) 0.0068(12)
C47 0.0321(16) 0.0239(15) 0.0340(17) -0.0051(13) 0.0088(13) 0.0013(12)
C48 0.0441(19) 0.0224(16) 0.050(2) 0.0024(14) 0.0157(16) 0.0027(13)
C49 0.0448(19) 0.0255(16) 0.0443(19) -0.0009(14) 0.0104(15) 0.0122(14)
C50 0.0310(16) 0.0325(17) 0.047(2) -0.0042(15) 0.0020(14) 0.0116(14)
C51 0.0302(16) 0.0231(15) 0.0399(18) -0.0054(13) 0.0075(13) 0.0064(12)
C52 0.0260(16) 0.0367(18) 0.059(2) 0.0008(16) 0.0076(15) 0.0020(13)
C53 0.0367(18) 0.0386(19) 0.047(2) 0.0002(16) 0.0086(15) -0.0057(14)
C54 0.062(2) 0.040(2) 0.061(3) 0.0120(18) 0.006(2) 0.0112(17)
C55 0.0272(15) 0.0248(15) 0.0297(16) -0.0006(12) 0.0012(12) 0.0050(12)
C56 0.0280(16) 0.0409(18) 0.0418(19) -0.0001(15) 0.0090(14) 0.0073(14)
C57 0.0483(19) 0.0285(17) 0.0364(18) -0.0075(14) 0.0017(15) -0.0053(14)
C58 0.048(2) 0.043(2) 0.0366(19) 0.0059(15) -0.0025(15) 0.0171(16)
C59 0.0327(16) 0.0336(17) 0.0366(18) -0.0074(14) -0.0062(13) -0.0084(13)
C60 0.0334(18) 0.057(2) 0.071(3) -0.010(2) -0.0177(18) -0.0027(17)
C61 0.050(2) 0.038(2) 0.076(3) -0.0088(19) -0.012(2) -0.0150(17)
C62 0.064(2) 0.064(2) 0.0325(19) -0.0172(18) -0.0008(17) -0.0110(19)
O9A 0.277(18) 0.116(14) 0.104(10) -0.049(11) -0.027(12) 0.064(13)
C63A 0.277(18) 0.114(14) 0.100(11) -0.052(12) -0.027(12) 0.064(13)
C64A 0.278(18) 0.114(14) 0.102(11) -0.052(12) -0.025(12) 0.064(13)
C65A 0.278(18) 0.113(14) 0.101(10) -0.052(12) -0.027(12) 0.064(13)
C66A 0.278(18) 0.114(14) 0.101(10) -0.052(11) -0.025(11) 0.064(13)
O9C 0.278(18) 0.113(14) 0.100(10) -0.053(11) -0.025(12) 0.065(13)
C63C 0.277(18) 0.114(14) 0.100(10) -0.052(11) -0.026(11) 0.065(13)
C64C 0.278(18) 0.113(14) 0.102(11) -0.052(12) -0.026(12) 0.065(13)
C65C 0.277(18) 0.112(14) 0.102(10) -0.052(12) -0.025(12) 0.066(13)
C66C 0.278(18) 0.112(14) 0.102(10) -0.053(12) -0.026(12) 0.065(13)
O9B 0.278(18) 0.114(14) 0.104(10) -0.052(11) -0.026(12) 0.065(13)
C63B 0.277(18) 0.114(14) 0.100(10) -0.051(11) -0.025(11) 0.065(13)
C64B 0.278(18) 0.114(14) 0.101(10) -0.052(11) -0.026(11) 0.064(13)
C65B 0.278(18) 0.112(14) 0.102(10) -0.054(12) -0.026(12) 0.064(13)
C66B 0.279(18) 0.111(14) 0.102(10) -0.054(11) -0.025(12) 0.064(13)

loop_
_atom_type_symbol
_atom_type_description
_atom_type_scat_dispersion_real
_atom_type_scat_dispersion_imag
_atom_type_scat_source
C C 0.0033 0.0016 'International Tables Vol C Tables 4.2.6.8 and 6.1.1.4'
H H 0.0000 0.0000 'International Tables Vol C Tables 4.2.6.8 and 6.1.1.4'
N N 0.0061 0.0033 'International Tables Vol C Tables 4.2.6.8 and 6.1.1.4'
O O 0.0106 0.0060 'International Tables Vol C Tables 4.2.6.8 and 6.1.1.4'
Al Al 0.0645 0.0514 'International Tables Vol C Tables 4.2.6.8 and 6.1.1.4'
Si Si 0.0817 0.0704 'International Tables Vol C Tables 4.2.6.8 and 6.1.1.4'

loop_
_geom_angle_atom_site_label_1
_geom_angle_atom_site_label_2
_geom_angle_atom_site_label_3
_geom_angle
O1 Al1 O6 113.26(9)
O1 Al1 N2 112.23(10)
O6 Al1 N2 110.12(9)
O1 Al1 N1 111.18(10)
O6 Al1 N1 113.19(9)
N2 Al1 N1 95.61(10)
O5 Al2 O2 113.22(10)
O5 Al2 N3 110.27(10)
O2 Al2 N3 113.84(10)
O5 Al2 N4 113.28(10)
O2 Al2 N4 109.55(10)
N3 Al2 N4 95.46(10)
O1 Si1 O2 113.60(10)
O1 Si1 O3 106.57(10)
O2 Si1 O3 111.99(10)
O1 Si1 O4 110.03(10)
O2 Si1 O4 106.13(10)
O3 Si1 O4 108.46(10)
O5 Si2 O6 113.69(10)
O5 Si2 O8 109.64(10)
O6 Si2 O8 106.08(10)
O5 Si2 O7 107.18(10)
O6 Si2 O7 111.60(10)
O8 Si2 O7 108.56(10)
Si1 O1 Al1 162.98(13)
Si1 O2 Al2 146.53(12)
C24 O3 Si1 133.29(17)
C28 O4 Si1 130.01(17)
Si2 O5 Al2 163.20(13)
Si2 O6 Al1 146.89(12)
C55 O7 Si2 132.90(17)
C59 O8 Si2 129.66(18)
C2 N1 C6 116.1(2)
C2 N1 Al1 119.80(18)
C6 N1 Al1 124.07(17)
C4 N2 C15 115.8(2)
C4 N2 Al1 120.91(18)
C15 N2 Al1 123.21(17)
C33 N3 C37 116.2(2)
C33 N3 Al2 120.8(2)
C37 N3 Al2 122.98(18)
C35 N4 C46 116.9(2)
C35 N4 Al2 121.7(2)
C46 N4 Al2 121.43(17)
N1 C2 C3 123.2(2)
N1 C2 C1 119.9(3)
C3 C2 C1 116.7(3)
C2 C3 C4 126.6(3)
N2 C4 C3 122.8(2)
N2 C4 C5 120.2(2)
C3 C4 C5 116.9(2)
C11 C6 C7 121.1(3)
C11 C6 N1 119.0(2)
C7 C6 N1 119.9(2)
C8 C7 C6 117.9(3)
C8 C7 C13 120.4(3)
C6 C7 C13 121.7(3)
C9 C8 C7 122.1(3)
C8 C9 C10 118.6(3)
C8 C9 C14 120.4(3)
C10 C9 C14 121.0(3)
C9 C10 C11 121.7(3)
C6 C11 C10 118.6(3)
C6 C11 C12 121.7(3)
C10 C11 C12 119.7(3)
C16 C15 C20 121.1(2)
C16 C15 N2 119.0(2)
C20 C15 N2 119.7(2)
C17 C16 C15 117.9(3)
C17 C16 C22 121.1(2)
C15 C16 C22 121.0(2)
C18 C17 C16 122.5(3)
C17 C18 C19 118.0(3)
C17 C18 C23 121.0(3)
C19 C18 C23 121.0(3)
C20 C19 C18 121.9(3)
C19 C20 C15 118.4(2)
C19 C20 C21 120.3(3)
C15 C20 C21 121.3(2)
O3 C24 C26 110.9(2)
O3 C24 C27 109.2(2)
C26 C24 C27 110.9(3)
O3 C24 C25 105.8(2)
C26 C24 C25 109.9(3)
C27 C24 C25 110.0(3)
O4 C28 C29 105.9(2)
O4 C28 C30 111.3(2)
C29 C28 C30 111.1(3)
O4 C28 C31 108.6(2)
C29 C28 C31 109.6(2)
C30 C28 C31 110.3(3)
N3 C33 C34 122.9(3)
N3 C33 C32 120.3(3)
C34 C33 C32 116.7(3)
C33 C34 C35 126.7(3)
N4 C35 C34 123.1(3)
N4 C35 C36 120.3(3)
C34 C35 C36 116.4(3)
C42 C37 C38 120.6(3)
C42 C37 N3 118.9(2)
C38 C37 N3 120.4(3)
C39 C38 C37 118.3(3)
C39 C38 C44 120.8(3)
C37 C38 C44 120.8(3)
C40 C39 C38 122.3(3)
C39 C40 C41 118.2(3)
C39 C40 C45 120.6(3)
C41 C40 C45 121.1(3)
C40 C41 C42 121.7(3)
C41 C42 C37 118.8(3)
C41 C42 C43 120.2(3)
C37 C42 C43 120.9(3)
C51 C46 C47 121.2(3)
C51 C46 N4 119.3(3)
C47 C46 N4 119.5(3)
C48 C47 C46 118.0(3)
C48 C47 C53 120.3(3)
C46 C47 C53 121.7(3)
C49 C48 C47 122.5(3)
C48 C49 C50 117.8(3)
C48 C49 C54 121.8(3)
C50 C49 C54 120.4(3)
C49 C50 C51 122.2(3)
C50 C51 C46 118.2(3)
C50 C51 C52 119.8(3)
C46 C51 C52 122.1(3)
O7 C55 C56 110.9(2)
O7 C55 C57 108.4(2)
C56 C55 C57 110.8(3)
O7 C55 C58 106.0(2)
C56 C55 C58 110.3(2)
C57 C55 C58 110.3(3)
O8 C59 C61 106.2(3)
O8 C59 C60 108.5(3)
C61 C59 C60 110.1(3)
O8 C59 C62 111.2(2)
C61 C59 C62 110.8(3)
C60 C59 C62 109.9(3)
C63A O9A C66A 110.1(7)
O9A C63A C64A 108.9(7)
C63A C64A C65A 104.7(3)
C66A C65A C64A 104.5(3)
O9A C66A C65A 108.7(8)
C66C O9C C63C 109.7(8)
O9C C63C C64C 108.6(8)
C63C C64C C65C 104.6(3)
C66C C65C C64C 104.3(4)
O9C C66C C65C 108.1(8)
C66B O9B C63B 108.9(7)
O9B C63B C64B 107.8(8)
C63B C64B C65B 104.4(3)
C66B C65B C64B 104.5(3)
O9B C66B C65B 107.9(8)

loop_
_geom_bond_atom_site_label_1
_geom_bond_atom_site_label_2
_geom_bond_distance
Al1 O1 1.7043(19)
Al1 O6 1.7054(19)
Al1 N2 1.905(2)
Al1 N1 1.908(2)
Al2 O5 1.7038(19)
Al2 O2 1.7128(19)
Al2 N3 1.906(2)
Al2 N4 1.909(2)
Si1 O1 1.6013(19)
Si1 O2 1.6066(19)
Si1 O3 1.6336(19)
Si1 O4 1.6358(19)
Si2 O5 1.6034(19)
Si2 O6 1.6044(18)
Si2 O8 1.6308(19)
Si2 O7 1.6346(19)
O3 C24 1.433(3)
O4 C28 1.443(3)
O7 C55 1.441(3)
O8 C59 1.436(3)
N1 C2 1.335(3)
N1 C6 1.451(3)
N2 C4 1.335(3)
N2 C15 1.449(3)
N3 C33 1.348(4)
N3 C37 1.447(4)
N4 C35 1.333(4)
N4 C46 1.453(4)
C1 C2 1.506(4)
C2 C3 1.392(4)
C3 C4 1.393(4)
C4 C5 1.508(4)
C6 C11 1.389(4)
C6 C7 1.402(4)
C7 C8 1.394(4)
C7 C13 1.499(4)
C8 C9 1.377(4)
C9 C10 1.382(4)
C9 C14 1.510(4)
C10 C11 1.391(4)
C11 C12 1.513(4)
C15 C16 1.397(4)
C15 C20 1.401(4)
C16 C17 1.389(4)
C16 C22 1.504(4)
C17 C18 1.383(4)
C18 C19 1.388(4)
C18 C23 1.517(4)
C19 C20 1.387(4)
C20 C21 1.506(4)
C24 C26 1.518(4)
C24 C27 1.522(4)
C24 C25 1.528(4)
C28 C29 1.520(4)
C28 C30 1.521(4)
C28 C31 1.524(4)
C32 C33 1.505(4)
C33 C34 1.391(4)
C34 C35 1.397(4)
C35 C36 1.514(4)
C37 C42 1.398(4)
C37 C38 1.403(4)
C38 C39 1.386(4)
C38 C44 1.508(4)
C39 C40 1.384(5)
C40 C41 1.386(5)
C40 C45 1.513(5)
C41 C42 1.388(4)
C42 C43 1.506(4)
C46 C51 1.395(4)
C46 C47 1.396(4)
C47 C48 1.391(4)
C47 C53 1.505(4)
C48 C49 1.379(4)
C49 C50 1.387(4)
C49 C54 1.513(4)
C50 C51 1.391(4)
C51 C52 1.504(4)
C55 C56 1.519(4)
C55 C57 1.522(4)
C55 C58 1.525(4)
C59 C61 1.512(4)
C59 C60 1.527(4)
C59 C62 1.530(5)
O9A C63A 1.436(7)
O9A C66A 1.437(7)
C63A C64A 1.560(4)
C64A C65A 1.567(4)
C65A C66A 1.561(4)
O9C C66C 1.438(7)
O9C C63C 1.438(7)
C63C C64C 1.561(4)
C64C C65C 1.567(4)
C65C C66C 1.562(4)
O9B C66B 1.442(7)
O9B C63B 1.443(7)
C63B C64B 1.563(4)
C64B C65B 1.568(4)
C65B C66B 1.562(4)
